data_4505797
loop_
_publ_author_name
'Bu, Xian-He'
'Hou, Wen-Feng'
'Du, Miao'
'Chen, Wei'
'Zhang, Ruo-Hua'

_publ_section_title
;
 Varying the Frameworks of Novel Silver(I) Coordination Polymers with
 Thioethers by Altering the Backbone or Terminal Groups of Ligands
;
_journal_issue 4
_journal_name_full 'Crystal Growth &amp; Design'
_journal_page_first 303
_journal_paper_doi 10.1021/cg025510e
_journal_volume 2
_journal_year 2002
_chemical_formula_sum 'C20 H18 Ag Cl O4 S2'
_chemical_formula_weight 529.78
_chemical_name_systematic
; 
 ? 
;
_space_group_IT_number 14
_symmetry_cell_setting monoclinic
_symmetry_space_group_name_Hall '-P 2ybc'
_symmetry_space_group_name_H-M 'P 1 21/c 1'
_atom_sites_solution_hydrogens geom
_atom_sites_solution_primary direct
_atom_sites_solution_secondary difmap
_audit_creation_method SHELXL-97
_cell_angle_alpha 90.00
_cell_angle_beta 91.790(5)
_cell_angle_gamma 90.00
_cell_formula_units_Z 4
_cell_length_a 10.674(3)
_cell_length_b 23.490(6)
_cell_length_c 8.452(2)
_cell_measurement_temperature 298(2)
_cell_volume 2118.2(9)
_computing_cell_refinement 'Bruker SMART'
_computing_data_collection 'Bruker SMART'
_computing_data_reduction 'Bruker SHELXTL'
_computing_molecular_graphics 'Bruker SHELXTL'
_computing_publication_material 'Bruker SHELXTL'
_computing_structure_refinement 'SHELXL-97 (Sheldrick, 1997)'
_computing_structure_solution 'SHELXS-97 (Sheldrick, 1990)'
_diffrn_ambient_temperature 298(2)
_diffrn_measured_fraction_theta_full 1.000
_diffrn_measured_fraction_theta_max 1.000
_diffrn_measurement_device_type 'CCD area detector'
_diffrn_measurement_method 'phi and omega scans'
_diffrn_radiation_monochromator graphite
_diffrn_radiation_source 'fine-focus sealed tube'
_diffrn_radiation_type MoK\a
_diffrn_radiation_wavelength 0.71073
_diffrn_reflns_av_R_equivalents 0.1362
_diffrn_reflns_av_sigmaI/netI 0.2326
_diffrn_reflns_limit_h_max 12
_diffrn_reflns_limit_h_min -11
_diffrn_reflns_limit_k_max 21
_diffrn_reflns_limit_k_min -27
_diffrn_reflns_limit_l_max 10
_diffrn_reflns_limit_l_min -6
_diffrn_reflns_number 8782
_diffrn_reflns_theta_full 25.03
_diffrn_reflns_theta_max 25.03
_diffrn_reflns_theta_min 1.73
_exptl_absorpt_coefficient_mu 1.298
_exptl_absorpt_correction_type none
_exptl_crystal_density_diffrn 1.661
_exptl_crystal_density_method 'not measured'
_exptl_crystal_F_000 1064
_exptl_crystal_size_max 0.20
_exptl_crystal_size_mid 0.15
_exptl_crystal_size_min 0.25
_refine_diff_density_max 0.440
_refine_diff_density_min -0.357
_refine_diff_density_rms 0.078
_refine_ls_extinction_method none
_refine_ls_goodness_of_fit_ref 0.808
_refine_ls_hydrogen_treatment mixed
_refine_ls_matrix_type full
_refine_ls_number_parameters 253
_refine_ls_number_reflns 3736
_refine_ls_number_restraints 0
_refine_ls_restrained_S_all 0.808
_refine_ls_R_factor_all 0.1959
_refine_ls_R_factor_gt 0.0434
_refine_ls_shift/su_max 0.018
_refine_ls_shift/su_mean 0.002
_refine_ls_structure_factor_coef Fsqd
_refine_ls_weighting_details 'calc w=1/[\s^2^(Fo^2^)+(0.0440P)^2^+0.0000P] where P=(Fo^2^+2Fc^2^)/3'
_refine_ls_weighting_scheme calc
_refine_ls_wR_factor_gt 0.0793
_refine_ls_wR_factor_ref 0.1151
_reflns_number_gt 1180
_reflns_number_total 3736
_reflns_threshold_expression >2sigma(I)
_cod_data_source_file cg025510e_s2.cif
_cod_data_source_block 2
_cod_depositor_comments
;
The following automatic conversions were performed:

'_symmetry_cell_setting' value 'Monoclinic' changed to 'monoclinic'
according to /home/saulius/struct/CIF-dictionaries/cif_core.dic
dictionary named 'cif_core.dic' version 2.4.1 from 2010-06-29.

Automatic conversion script
Id: cif_fix_values 1715 2011-07-08 13:25:40Z adriana 
;
_cod_original_cell_volume 2118.1(9)
_cod_original_sg_symbol_H-M P2(1)/c
_cod_database_code 4505797

loop_
_symmetry_equiv_pos_as_xyz
'x, y, z'
'-x, y+1/2, -z+1/2'
'-x, -y, -z'
'x, -y-1/2, z-1/2'

loop_
_atom_site_label
_atom_site_type_symbol
_atom_site_fract_x
_atom_site_fract_y
_atom_site_fract_z
_atom_site_U_iso_or_equiv
_atom_site_adp_type
_atom_site_occupancy
_atom_site_symmetry_multiplicity
_atom_site_calc_flag
_atom_site_refinement_flags
Ag1 Ag 0.31669(7) 0.19286(3) 0.91273(11) 0.0672(3) Uani 1 1 d .
S1 S 0.5435(2) 0.18291(11) 0.8822(4) 0.0595(8) Uani 1 1 d .
S2 S 1.0912(2) 0.17293(11) 0.8827(4) 0.0612(9) Uani 1 1 d .
C1 C 0.5754(9) 0.1087(4) 0.8694(15) 0.054(3) Uani 1 1 d .
C2 C 0.5340(10) 0.0764(5) 0.7466(16) 0.078(4) Uani 1 1 d .
H2A H 0.4862 0.0930 0.6650 0.094 Uiso 1 1 calc R
C3 C 0.5619(14) 0.0185(7) 0.7405(19) 0.106(5) Uani 1 1 d .
H3A H 0.5339 -0.0043 0.6568 0.128 Uiso 1 1 calc R
C4 C 0.6336(17) -0.0030(7) 0.866(3) 0.124(6) Uani 1 1 d .
H4A H 0.6572 -0.0411 0.8629 0.149 Uiso 1 1 calc R
C5 C 0.6703(14) 0.0280(8) 0.990(2) 0.127(7) Uani 1 1 d .
H5A H 0.7126 0.0111 1.0753 0.153 Uiso 1 1 calc R
C6 C 0.6450(11) 0.0861(6) 0.9912(16) 0.086(4) Uani 1 1 d .
H6A H 0.6750 0.1090 1.0738 0.103 Uiso 1 1 calc R
C7 C 0.5731(8) 0.2097(4) 0.6867(12) 0.062(3) Uani 1 1 d .
H7A H 0.5069 0.1964 0.6148 0.075 Uiso 1 1 calc R
H7B H 0.5683 0.2509 0.6894 0.075 Uiso 1 1 calc R
C8 C 0.6970(9) 0.1931(4) 0.6206(13) 0.053(3) Uani 1 1 d .
C9 C 0.8093(9) 0.2101(4) 0.6946(13) 0.054(3) Uani 1 1 d .
H9A H 0.8073 0.2310 0.7878 0.065 Uiso 1 1 calc R
C10 C 0.9226(8) 0.1964(4) 0.6327(14) 0.050(3) Uani 1 1 d .
C11 C 0.9258(10) 0.1657(4) 0.4944(15) 0.065(3) Uani 1 1 d .
H11A H 1.0024 0.1562 0.4518 0.078 Uiso 1 1 calc R
C12 C 0.8157(11) 0.1490(4) 0.4188(15) 0.072(3) Uani 1 1 d .
H12A H 0.8168 0.1289 0.3241 0.087 Uiso 1 1 calc R
C13 C 0.7021(10) 0.1630(4) 0.4874(15) 0.063(3) Uani 1 1 d .
H13A H 0.6276 0.1509 0.4382 0.076 Uiso 1 1 calc R
C14 C 1.0448(8) 0.2160(4) 0.7124(12) 0.059(3) Uani 1 1 d .
H14A H 1.0358 0.2552 0.7459 0.071 Uiso 1 1 calc R
H14B H 1.1107 0.2146 0.6360 0.071 Uiso 1 1 calc R
C15 C 1.0832(10) 0.1029(4) 0.8030(14) 0.056(3) Uani 1 1 d .
C16 C 0.9847(11) 0.0681(6) 0.8422(16) 0.098(5) Uani 1 1 d .
H16A H 0.9240 0.0811 0.9099 0.117 Uiso 1 1 calc R
C17 C 0.9770(16) 0.0143(7) 0.781(2) 0.127(7) Uani 1 1 d .
H17A H 0.9123 -0.0097 0.8101 0.153 Uiso 1 1 calc R
C18 C 1.0620(19) -0.0045(8) 0.678(2) 0.133(9) Uani 1 1 d .
H18A H 1.0536 -0.0404 0.6324 0.160 Uiso 1 1 calc R
C19 C 1.1618(16) 0.0300(7) 0.641(2) 0.128(7) Uani 1 1 d .
H19A H 1.2226 0.0169 0.5736 0.153 Uiso 1 1 calc R
C20 C 1.1707(11) 0.0838(5) 0.7043(16) 0.082(4) Uani 1 1 d .
H20A H 1.2375 0.1072 0.6790 0.098 Uiso 1 1 calc R
Cl3 Cl 0.3072(3) 0.16208(13) 1.3247(4) 0.0623(8) Uani 1 1 d .
O1 O 0.3439(10) 0.2014(5) 1.2133(11) 0.175(5) Uani 1 1 d .
O2 O 0.1999(7) 0.1334(3) 1.2658(10) 0.107(3) Uani 1 1 d .
O3 O 0.2853(8) 0.1939(3) 1.4641(10) 0.114(3) Uani 1 1 d .
O4 O 0.3959(9) 0.1239(4) 1.3607(15) 0.206(7) Uani 1 1 d .

loop_
_atom_site_aniso_label
_atom_site_aniso_U_11
_atom_site_aniso_U_22
_atom_site_aniso_U_33
_atom_site_aniso_U_23
_atom_site_aniso_U_13
_atom_site_aniso_U_12
Ag1 0.0484(5) 0.0760(6) 0.0770(7) -0.0053(6) 0.0003(4) -0.0008(5)
S1 0.0457(16) 0.067(2) 0.065(2) -0.0073(16) -0.0050(15) 0.0008(14)
S2 0.0464(17) 0.078(2) 0.060(2) -0.0041(16) 0.0034(15) -0.0035(14)
C1 0.053(7) 0.058(8) 0.051(9) -0.004(7) 0.009(6) 0.005(6)
C2 0.096(10) 0.057(9) 0.081(12) -0.001(8) 0.003(8) 0.005(7)
C3 0.118(13) 0.089(13) 0.112(16) -0.016(10) 0.017(11) -0.014(9)
C4 0.119(15) 0.090(13) 0.16(2) 0.011(14) 0.025(14) 0.022(11)
C5 0.107(12) 0.131(17) 0.14(2) 0.056(13) -0.036(12) 0.024(12)
C6 0.073(9) 0.095(11) 0.090(13) 0.025(9) -0.013(8) -0.002(8)
C7 0.047(7) 0.063(7) 0.077(10) 0.014(6) 0.004(6) 0.008(5)
C8 0.046(7) 0.060(7) 0.053(9) 0.006(7) 0.003(6) 0.012(6)
C9 0.056(7) 0.052(7) 0.055(8) -0.004(6) 0.006(6) 0.004(5)
C10 0.039(6) 0.055(7) 0.054(8) 0.015(6) 0.004(6) 0.010(6)
C11 0.055(8) 0.080(8) 0.060(10) 0.006(7) 0.010(7) 0.009(6)
C12 0.061(8) 0.080(8) 0.075(10) -0.008(8) -0.005(7) 0.018(7)
C13 0.057(8) 0.071(8) 0.062(10) 0.006(7) -0.009(7) -0.004(6)
C14 0.046(6) 0.056(7) 0.077(10) 0.011(6) 0.012(6) 0.001(5)
C15 0.061(8) 0.050(7) 0.056(9) 0.012(6) -0.005(7) 0.005(6)
C16 0.090(10) 0.093(11) 0.111(14) 0.025(9) 0.017(9) -0.030(9)
C17 0.142(17) 0.063(12) 0.18(2) 0.020(11) -0.034(14) -0.048(11)
C18 0.16(2) 0.091(14) 0.15(2) -0.034(13) -0.079(17) 0.038(13)
C19 0.119(15) 0.114(15) 0.148(18) -0.031(13) -0.042(13) 0.033(11)
C20 0.088(10) 0.074(10) 0.083(12) -0.017(8) -0.007(8) 0.008(8)
Cl3 0.0547(19) 0.075(2) 0.057(2) -0.0019(19) 0.0028(17) -0.0003(16)
O1 0.257(13) 0.210(11) 0.060(8) 0.003(7) 0.028(7) -0.154(10)
O2 0.070(6) 0.128(7) 0.122(9) -0.016(6) -0.013(5) -0.035(5)
O3 0.160(8) 0.110(7) 0.075(8) -0.031(6) 0.048(6) -0.023(6)
O4 0.136(9) 0.155(9) 0.318(18) -0.134(10) -0.132(10) 0.091(8)

loop_
_atom_type_symbol
_atom_type_description
_atom_type_scat_dispersion_real
_atom_type_scat_dispersion_imag
_atom_type_scat_source
C C 0.0033 0.0016 'International Tables Vol C Tables 4.2.6.8 and 6.1.1.4'
H H 0.0000 0.0000 'International Tables Vol C Tables 4.2.6.8 and 6.1.1.4'
O O 0.0106 0.0060 'International Tables Vol C Tables 4.2.6.8 and 6.1.1.4'
S S 0.1246 0.1234 'International Tables Vol C Tables 4.2.6.8 and 6.1.1.4'
Cl Cl 0.1484 0.1585 'International Tables Vol C Tables 4.2.6.8 and 6.1.1.4'
Ag Ag -0.8971 1.1015 'International Tables Vol C Tables 4.2.6.8 and 6.1.1.4'

loop_
_geom_angle_atom_site_label_1
_geom_angle_atom_site_label_2
_geom_angle_atom_site_label_3
_geom_angle
_geom_angle_site_symmetry_1
_geom_angle_site_symmetry_3
S1 Ag1 S2 159.61(9) . 1_455
S1 Ag1 O1 91.7(3) . .
S2 Ag1 O1 101.4(2) 1_455 .
C1 S1 C7 104.3(5) . .
C1 S1 Ag1 106.9(3) . .
C7 S1 Ag1 105.3(3) . .
C15 S2 C14 101.9(5) . .
C15 S2 Ag1 104.5(4) . 1_655
C14 S2 Ag1 102.6(3) . 1_655
C2 C1 C6 121.5(11) . .
C2 C1 S1 122.6(10) . .
C6 C1 S1 115.9(11) . .
C1 C2 C3 120.8(12) . .
C4 C3 C2 116.3(15) . .
C5 C4 C3 123.2(17) . .
C4 C5 C6 119.6(16) . .
C1 C6 C5 118.5(13) . .
C8 C7 S1 115.5(7) . .
C13 C8 C9 118.3(10) . .
C13 C8 C7 120.7(10) . .
C9 C8 C7 120.9(11) . .
C10 C9 C8 121.3(10) . .
C9 C10 C11 119.5(10) . .
C9 C10 C14 121.1(11) . .
C11 C10 C14 119.4(9) . .
C10 C11 C12 120.0(10) . .
C11 C12 C13 118.6(11) . .
C8 C13 C12 122.2(11) . .
C10 C14 S2 113.1(6) . .
C20 C15 C16 120.0(11) . .
C20 C15 S2 121.0(10) . .
C16 C15 S2 119.0(11) . .
C17 C16 C15 119.6(14) . .
C18 C17 C16 120.8(17) . .
C17 C18 C19 119.5(19) . .
C20 C19 C18 119.7(18) . .
C15 C20 C19 120.3(13) . .
O4 Cl3 O1 113.0(8) . .
O4 Cl3 O2 108.8(6) . .
O1 Cl3 O2 108.9(6) . .
O4 Cl3 O3 107.4(6) . .
O1 Cl3 O3 105.7(6) . .
O2 Cl3 O3 113.1(5) . .
Cl3 O1 Ag1 126.7(5) . .

loop_
_geom_bond_atom_site_label_1
_geom_bond_atom_site_label_2
_geom_bond_distance
_geom_bond_site_symmetry_2
Ag1 S1 2.454(3) .
Ag1 S2 2.457(3) 1_455
Ag1 O1 2.556(10) .
S1 C1 1.780(10) .
S1 C7 1.805(10) .
S2 C15 1.780(11) .
S2 C14 1.815(9) .
S2 Ag1 2.457(3) 1_655
C1 C2 1.349(13) .
C1 C6 1.358(13) .
C2 C3 1.393(14) .
C3 C4 1.383(18) .
C4 C5 1.326(19) .
C5 C6 1.391(17) .
C7 C8 1.503(12) .
C8 C13 1.332(13) .
C8 C9 1.392(12) .
C9 C10 1.371(12) .
C10 C11 1.375(13) .
C10 C14 1.520(11) .
C11 C12 1.377(12) .
C12 C13 1.399(13) .
C15 C20 1.348(14) .
C15 C16 1.380(13) .
C16 C17 1.368(16) .
C17 C18 1.35(2) .
C18 C19 1.38(2) .
C19 C20 1.374(16) .
Cl3 O4 1.333(8) .
Cl3 O1 1.384(9) .
Cl3 O2 1.406(7) .
Cl3 O3 1.421(8) .
